data_4503560
loop_
_publ_author_name
'Berry, David J.'
'Seaton, Colin C.'
'Clegg, William'
'Harrington, Ross W.'
'Coles, Simon J.'
'Horton, Peter N.'
'Hursthouse, Michael B.'
'Storey, Richard'
'Jones, William'
'Fri\<s\<ci\'c, Tomislav'
'Blagden, Nicholas'

_publ_section_title
;
 Applying Hot-Stage Microscopy to Co-Crystal Screening: A Study of
 Nicotinamide with Seven Active Pharmaceutical Ingredients
;
_journal_issue 5
_journal_name_full 'Crystal Growth &amp; Design'
_journal_page_first 1697
_journal_paper_doi 10.1021/cg800035w
_journal_volume 8
_journal_year 2008
_chemical_formula_moiety 'C7 H6 O3, C6 H6 N2 O'
_chemical_formula_sum 'C13 H12 N2 O4'
_chemical_formula_weight 260.25
_chemical_name_systematic ?
_space_group_IT_number 14
_symmetry_cell_setting monoclinic
_symmetry_space_group_name_Hall '-P 2yn'
_symmetry_space_group_name_H-M 'P 1 21/n 1'
_atom_sites_solution_hydrogens geom
_atom_sites_solution_primary direct
_atom_sites_solution_secondary difmap
_audit_creation_method SHELXL-97
_cell_angle_alpha 90.00
_cell_angle_beta 97.556(1)
_cell_angle_gamma 90.00
_cell_formula_units_Z 4
_cell_length_a 11.0751(2)
_cell_length_b 4.9441(1)
_cell_length_c 22.8470(5)
_cell_measurement_reflns_used 3121
_cell_measurement_temperature 120(2)
_cell_measurement_theta_max 27.48
_cell_measurement_theta_min 2.91
_cell_volume 1240.16(4)
_computing_cell_refinement 'DENZO, COLLECT'
_computing_data_collection 'DENZO, COLLECT'
_computing_data_reduction 'DENZO, COLLECT'
_computing_molecular_graphics 'PLATON (Spek, 2003)'
_computing_structure_refinement 'SHELXL97 (Sheldrick, 1997)'
_computing_structure_solution 'SHELXS97 (Sheldrick, 1997)'
_diffrn_ambient_temperature 120(2)
_diffrn_detector_area_resol_mean 9.091
_diffrn_measured_fraction_theta_full 0.996
_diffrn_measured_fraction_theta_max 0.996
_diffrn_measurement_device_type 'Bruker-Nonius KappaCCD'
_diffrn_measurement_method '\f and \w scans'
_diffrn_radiation_monochromator graphite
_diffrn_radiation_source 'Bruker-Nonius FR591 rotating anode'
_diffrn_radiation_type MoK\a
_diffrn_radiation_wavelength 0.71073
_diffrn_reflns_av_R_equivalents 0.0560
_diffrn_reflns_av_sigmaI/netI 0.0462
_diffrn_reflns_limit_h_max 14
_diffrn_reflns_limit_h_min -14
_diffrn_reflns_limit_k_max 6
_diffrn_reflns_limit_k_min -5
_diffrn_reflns_limit_l_max 29
_diffrn_reflns_limit_l_min -27
_diffrn_reflns_number 18385
_diffrn_reflns_theta_full 27.50
_diffrn_reflns_theta_max 27.50
_diffrn_reflns_theta_min 3.07
_diffrn_standards_number none
_exptl_absorpt_coefficient_mu 0.105
_exptl_absorpt_correction_T_max 0.999
_exptl_absorpt_correction_T_min 0.954
_exptl_absorpt_correction_type multi-scan
_exptl_absorpt_process_details 'SADABS V2.10 (Sheldrick, 2003)'
_exptl_crystal_colour colourless
_exptl_crystal_density_diffrn 1.394
_exptl_crystal_density_method 'not measured'
_exptl_crystal_description blade
_exptl_crystal_F_000 544
_exptl_crystal_size_max 0.45
_exptl_crystal_size_mid 0.03
_exptl_crystal_size_min 0.01
_refine_diff_density_max 0.277
_refine_diff_density_min -0.338
_refine_diff_density_rms 0.054
_refine_ls_extinction_method none
_refine_ls_goodness_of_fit_ref 1.030
_refine_ls_hydrogen_treatment mixed
_refine_ls_matrix_type full
_refine_ls_number_parameters 182
_refine_ls_number_reflns 2853
_refine_ls_number_restraints 0
_refine_ls_restrained_S_all 1.030
_refine_ls_R_factor_all 0.0652
_refine_ls_R_factor_gt 0.0461
_refine_ls_shift/su_max 0.007
_refine_ls_shift/su_mean 0.001
_refine_ls_structure_factor_coef Fsqd
_refine_ls_weighting_details 'calc w=1/[\s^2^(Fo^2^)+(0.0542P)^2^+0.5739P] where P=(Fo^2^+2Fc^2^)/3'
_refine_ls_weighting_scheme calc
_refine_ls_wR_factor_gt 0.1109
_refine_ls_wR_factor_ref 0.1226
_reflns_number_gt 2214
_reflns_number_total 2853
_reflns_threshold_expression I>2\s(I)
_cod_data_source_file cg800035w-file001.cif
_cod_data_source_block 2007src0325
_cod_depositor_comments
;
The following automatic conversions were performed:

'_symmetry_cell_setting' value 'Monoclinic' changed to 'monoclinic'
according to /home/saulius/struct/CIF-dictionaries/cif_core.dic
dictionary named 'cif_core.dic' version 2.4.1 from 2010-06-29.

Automatic conversion script
Id: cif_fix_values 1715 2011-07-08 13:25:40Z adriana 
;
_cod_original_sg_symbol_H-M 'P 21/n'
_cod_database_code 4503560

loop_
_symmetry_equiv_pos_as_xyz
'x, y, z'
'-x+1/2, y+1/2, -z+1/2'
'-x, -y, -z'
'x-1/2, -y-1/2, z-1/2'

loop_
_atom_site_label
_atom_site_type_symbol
_atom_site_fract_x
_atom_site_fract_y
_atom_site_fract_z
_atom_site_U_iso_or_equiv
_atom_site_adp_type
_atom_site_occupancy
_atom_site_symmetry_multiplicity
_atom_site_calc_flag
_atom_site_refinement_flags
C1 C 1.00826(13) 1.0462(3) 0.28292(6) 0.0196(3) Uani 1 1 d .
C2 C 0.97753(13) 1.2578(3) 0.32436(6) 0.0198(3) Uani 1 1 d .
C3 C 1.06209(14) 1.3245(3) 0.37376(7) 0.0227(3) Uani 1 1 d .
C4 C 1.03362(16) 1.5208(4) 0.41354(7) 0.0291(4) Uani 1 1 d .
H4 H 1.0903 1.5644 0.4471 0.035 Uiso 1 1 calc R
C5 C 0.92264(16) 1.6515(4) 0.40391(8) 0.0325(4) Uani 1 1 d .
H5 H 0.9036 1.7857 0.4310 0.039 Uiso 1 1 calc R
C6 C 0.83812(16) 1.5891(4) 0.35495(8) 0.0307(4) Uani 1 1 d .
H6 H 0.7621 1.6808 0.3486 0.037 Uiso 1 1 calc R
C7 C 0.86587(14) 1.3929(3) 0.31573(7) 0.0249(3) Uani 1 1 d .
H7 H 0.8083 1.3494 0.2825 0.030 Uiso 1 1 calc R
O1 O 0.92465(9) 0.9936(2) 0.23870(5) 0.0232(3) Uani 1 1 d .
H1 H 0.9496 0.8719 0.2176 0.035 Uiso 1 1 calc R
O2 O 1.10869(10) 0.9304(2) 0.28991(5) 0.0259(3) Uani 1 1 d .
O3 O 1.17286(10) 1.2023(3) 0.38394(5) 0.0301(3) Uani 1 1 d .
H3 H 1.1788 1.0869 0.3575 0.045 Uiso 1 1 calc R
H2N H 0.7566(17) 0.397(4) -0.0351(9) 0.031(5) Uiso 1 1 d .
H1N H 0.8177(17) 0.623(4) 0.0093(8) 0.030(5) Uiso 1 1 d .
C8 C 0.86250(14) 0.2510(3) 0.03241(7) 0.0212(3) Uani 1 1 d .
C9 C 0.94553(14) 0.3305(3) 0.08699(6) 0.0200(3) Uani 1 1 d .
C10 C 0.91886(14) 0.5446(3) 0.12247(6) 0.0206(3) Uani 1 1 d .
H10 H 0.8472 0.6476 0.1110 0.025 Uiso 1 1 calc R
C11 C 1.09316(14) 0.4703(3) 0.18771(7) 0.0226(3) Uani 1 1 d .
H11 H 1.1452 0.5205 0.2224 0.027 Uiso 1 1 calc R
C12 C 1.12631(14) 0.2530(3) 0.15477(7) 0.0246(3) Uani 1 1 d .
H12 H 1.1993 0.1558 0.1668 0.029 Uiso 1 1 calc R
C13 C 1.05055(14) 0.1810(3) 0.10393(7) 0.0222(3) Uani 1 1 d .
H13 H 1.0702 0.0311 0.0810 0.027 Uiso 1 1 calc R
N1 N 0.99087(12) 0.6117(3) 0.17251(6) 0.0217(3) Uani 1 1 d .
N2 N 0.80259(13) 0.4487(3) 0.00129(6) 0.0270(3) Uani 1 1 d .
O4 O 0.85171(11) 0.0098(2) 0.01844(5) 0.0274(3) Uani 1 1 d .

loop_
_atom_site_aniso_label
_atom_site_aniso_U_11
_atom_site_aniso_U_22
_atom_site_aniso_U_33
_atom_site_aniso_U_23
_atom_site_aniso_U_13
_atom_site_aniso_U_12
C1 0.0199(7) 0.0206(7) 0.0182(7) 0.0013(6) 0.0022(6) -0.0012(6)
C2 0.0222(7) 0.0193(7) 0.0181(7) 0.0002(6) 0.0033(6) -0.0007(6)
C3 0.0247(8) 0.0233(8) 0.0197(7) 0.0008(6) 0.0014(6) 0.0016(6)
C4 0.0358(9) 0.0289(9) 0.0220(8) -0.0052(7) 0.0018(7) -0.0002(7)
C5 0.0404(10) 0.0295(9) 0.0298(9) -0.0072(7) 0.0130(8) 0.0031(8)
C6 0.0273(8) 0.0306(9) 0.0358(9) -0.0030(7) 0.0102(7) 0.0060(7)
C7 0.0224(7) 0.0257(8) 0.0267(8) -0.0001(6) 0.0034(6) 0.0012(6)
O1 0.0207(5) 0.0265(6) 0.0214(5) -0.0066(4) -0.0004(4) 0.0002(4)
O2 0.0221(6) 0.0300(6) 0.0244(6) -0.0052(5) -0.0017(4) 0.0068(5)
O3 0.0287(6) 0.0346(7) 0.0246(6) -0.0082(5) -0.0060(5) 0.0089(5)
C8 0.0265(8) 0.0194(7) 0.0186(7) -0.0019(6) 0.0058(6) -0.0056(6)
C9 0.0251(7) 0.0173(7) 0.0181(7) 0.0014(6) 0.0043(6) -0.0049(6)
C10 0.0245(7) 0.0185(7) 0.0188(7) 0.0007(6) 0.0027(6) -0.0039(6)
C11 0.0225(7) 0.0241(8) 0.0209(7) -0.0007(6) 0.0015(6) -0.0051(6)
C12 0.0220(8) 0.0244(8) 0.0275(8) 0.0008(6) 0.0042(6) -0.0029(6)
C13 0.0271(8) 0.0190(7) 0.0215(7) -0.0012(6) 0.0073(6) -0.0038(6)
N1 0.0249(7) 0.0213(7) 0.0187(6) -0.0011(5) 0.0024(5) -0.0039(5)
N2 0.0375(8) 0.0188(7) 0.0224(7) -0.0002(6) -0.0051(6) -0.0047(6)
O4 0.0382(7) 0.0178(6) 0.0254(6) -0.0039(4) 0.0009(5) -0.0047(5)

loop_
_atom_type_symbol
_atom_type_description
_atom_type_scat_dispersion_real
_atom_type_scat_dispersion_imag
_atom_type_scat_source
C C 0.0033 0.0016 'International Tables Vol C Tables 4.2.6.8 and 6.1.1.4'
H H 0.0000 0.0000 'International Tables Vol C Tables 4.2.6.8 and 6.1.1.4'
N N 0.0061 0.0033 'International Tables Vol C Tables 4.2.6.8 and 6.1.1.4'
O O 0.0106 0.0060 'International Tables Vol C Tables 4.2.6.8 and 6.1.1.4'

loop_
_geom_angle_atom_site_label_1
_geom_angle_atom_site_label_2
_geom_angle_atom_site_label_3
_geom_angle
O2 C1 O1 122.71(14)
O2 C1 C2 121.38(13)
O1 C1 C2 115.91(13)
C7 C2 C3 118.98(14)
C7 C2 C1 121.44(13)
C3 C2 C1 119.58(13)
O3 C3 C4 118.31(14)
O3 C3 C2 121.55(14)
C4 C3 C2 120.15(14)
C5 C4 C3 119.68(15)
C4 C5 C6 120.92(15)
C7 C6 C5 119.45(16)
C6 C7 C2 120.82(15)
O4 C8 N2 123.03(14)
O4 C8 C9 119.66(14)
N2 C8 C9 117.31(13)
C10 C9 C13 118.52(14)
C10 C9 C8 122.03(14)
C13 C9 C8 119.41(14)
N1 C10 C9 122.38(14)
N1 C11 C12 122.61(14)
C13 C12 C11 118.60(15)
C12 C13 C9 119.26(15)
C11 N1 C10 118.60(13)

loop_
_geom_bond_atom_site_label_1
_geom_bond_atom_site_label_2
_geom_bond_distance
C1 O2 1.2424(18)
C1 O1 1.3037(17)
C1 C2 1.480(2)
C2 C7 1.397(2)
C2 C3 1.408(2)
C3 O3 1.3597(19)
C3 C4 1.394(2)
C4 C5 1.380(2)
C5 C6 1.395(3)
C6 C7 1.383(2)
C8 O4 1.2362(19)
C8 N2 1.333(2)
C8 C9 1.501(2)
C9 C10 1.389(2)
C9 C13 1.390(2)
C10 N1 1.3465(19)
C11 N1 1.338(2)
C11 C12 1.388(2)
C12 C13 1.387(2)

loop_
_cod_related_entry_id
_cod_related_entry_database
_cod_related_entry_code
1 ChemSpider 43634
